data_2224336
loop_
_publ_author_name
'Ouyang, Hui'
'Tian, Qi-Jian'
'Jiang, Yong-Dong'
'Tian, Chun-Lian'

_publ_section_title
;
 (<i>Z</i>)-2-Hydroxy-3-(4-methoxyphenyl)acrylic acid
;
_journal_coeditor_code JH2116
_journal_issue 12
_journal_name_full 'Acta Crystallographica Section E'
_journal_page_first o3254
_journal_paper_doi 10.1107/S1600536809050077
_journal_volume 65
_journal_year 2009
_chemical_formula_iupac 'C10 H10 O4'
_chemical_formula_moiety 'C10 H10 O4'
_chemical_formula_sum 'C10 H10 O4'
_chemical_formula_weight 194.18
_chemical_name_systematic
;
(<i>Z</i>)-2-Hydroxy-3-(4-methoxyphenyl)acrylic acid
;
_space_group_IT_number 14
_symmetry_cell_setting monoclinic
_symmetry_space_group_name_Hall '-P 2ybc'
_symmetry_space_group_name_H-M 'P 1 21/c 1'
_atom_sites_solution_hydrogens geom
_atom_sites_solution_primary direct
_atom_sites_solution_secondary difmap
_audit_creation_method SHELXL-97
_cell_angle_alpha 90.00
_cell_angle_beta 93.28(3)
_cell_angle_gamma 90.00
_cell_formula_units_Z 4
_cell_length_a 6.7440(13)
_cell_length_b 5.4290(11)
_cell_length_c 24.933(5)
_cell_measurement_reflns_used 25
_cell_measurement_temperature 298(2)
_cell_measurement_theta_max 13
_cell_measurement_theta_min 10
_cell_volume 911.4(3)
_computing_cell_refinement 'SAINT (Bruker, 2007)'
_computing_data_collection 'SMART (Bruker, 2007)'
_computing_data_reduction 'SAINT (Bruker, 2007)'
_computing_molecular_graphics 'SHELXTL (Sheldrick, 2008)'
_computing_publication_material 'SHELXL97 (Sheldrick, 2008)'
_computing_structure_refinement 'SHELXL97 (Sheldrick, 2008)'
_computing_structure_solution 'SHELXS97 (Sheldrick, 2008)'
_diffrn_ambient_temperature 298(2)
_diffrn_measured_fraction_theta_full 0.996
_diffrn_measured_fraction_theta_max 0.996
_diffrn_measurement_device_type 'Bruker SMART APEX CCD'
_diffrn_measurement_method '\f and \w scan'
_diffrn_radiation_monochromator graphite
_diffrn_radiation_source 'fine-focus sealed tube'
_diffrn_radiation_type MoK\a
_diffrn_radiation_wavelength 0.71073
_diffrn_reflns_av_R_equivalents 0.0247
_diffrn_reflns_av_sigmaI/netI 0.0403
_diffrn_reflns_limit_h_max 8
_diffrn_reflns_limit_h_min -8
_diffrn_reflns_limit_k_max 6
_diffrn_reflns_limit_k_min 0
_diffrn_reflns_limit_l_max 29
_diffrn_reflns_limit_l_min 0
_diffrn_reflns_number 1783
_diffrn_reflns_theta_full 25.16
_diffrn_reflns_theta_max 25.16
_diffrn_reflns_theta_min 1.64
_diffrn_standards_decay_% 0
_diffrn_standards_interval_count 0
_diffrn_standards_interval_time 0
_diffrn_standards_number 0
_exptl_absorpt_coefficient_mu 0.110
_exptl_absorpt_correction_T_max 0.9945
_exptl_absorpt_correction_T_min 0.9783
_exptl_absorpt_correction_type multi-scan
_exptl_absorpt_process_details '(SADABS; Sheldrick, 1996)'
_exptl_crystal_colour colorless
_exptl_crystal_density_diffrn 1.415
_exptl_crystal_density_method 'not measured'
_exptl_crystal_description block
_exptl_crystal_F_000 408
_exptl_crystal_size_max 0.20
_exptl_crystal_size_mid 0.10
_exptl_crystal_size_min 0.05
_refine_diff_density_max 0.335
_refine_diff_density_min -0.247
_refine_ls_extinction_method none
_refine_ls_goodness_of_fit_ref 1.069
_refine_ls_hydrogen_treatment constr
_refine_ls_matrix_type full
_refine_ls_number_parameters 127
_refine_ls_number_reflns 1634
_refine_ls_number_restraints 0
_refine_ls_restrained_S_all 1.069
_refine_ls_R_factor_all 0.1112
_refine_ls_R_factor_gt 0.0794
_refine_ls_shift/su_max 0.000
_refine_ls_shift/su_mean 0.000
_refine_ls_structure_factor_coef Fsqd
_refine_ls_weighting_details 'calc w=1/[\s^2^(Fo^2^)+(0.1176P)^2^+0.6125P] where P=(Fo^2^+2Fc^2^)/3'
_refine_ls_weighting_scheme calc
_refine_ls_wR_factor_gt 0.2044
_refine_ls_wR_factor_ref 0.2292
_reflns_number_gt 1062
_reflns_number_total 1634
_reflns_threshold_expression I>2sigma(I)
_cod_data_source_file jh2116.cif
_cod_data_source_block I
_cod_original_sg_symbol_H-M 'P 21/c'
_cod_database_code 2224336
_cod_database_fobs_code 2224336

loop_
_symmetry_equiv_pos_as_xyz
'x, y, z'
'-x, y+1/2, -z+1/2'
'-x, -y, -z'
'x, -y-1/2, z-1/2'

loop_
_atom_site_type_symbol
_atom_site_label
_atom_site_fract_x
_atom_site_fract_y
_atom_site_fract_z
_atom_site_U_iso_or_equiv
_atom_site_adp_type
_atom_site_calc_flag
_atom_site_refinement_flags
_atom_site_occupancy
_atom_site_disorder_assembly
_atom_site_disorder_group
O O1 -0.2792(4) 0.2913(6) 0.29127(12) 0.0686(10) Uani d . 1 . .
C C1 -0.3926(7) 0.0765(10) 0.2992(2) 0.0735(14) Uani d . 1 . .
H H1A -0.5117 0.0816 0.2762 0.110 Uiso calc R 1 . .
H H1B -0.4268 0.0681 0.3360 0.110 Uiso calc R 1 . .
H H1C -0.3163 -0.0662 0.2907 0.110 Uiso calc R 1 . .
O O2 0.5210(4) 0.0927(5) 0.44683(13) 0.0627(9) Uani d . 1 . .
H H2A 0.6147 0.0066 0.4352 0.075 Uiso d R 1 . .
C C2 -0.1051(6) 0.3189(8) 0.32160(16) 0.0511(10) Uani d . 1 . .
O O3 0.7993(4) 0.6459(5) 0.45988(12) 0.0625(9) Uani d . 1 . .
H H3B 0.9134 0.6691 0.4754 0.094 Uiso d R 1 . .
C C3 0.0063(6) 0.5256(9) 0.30978(18) 0.0641(13) Uani d . 1 . .
H H3A -0.0385 0.6312 0.2823 0.077 Uiso calc R 1 . .
O O4 0.8501(4) 0.2652(5) 0.49281(11) 0.0554(8) Uani d . 1 . .
C C4 0.1819(7) 0.5746(9) 0.33834(18) 0.0622(12) Uani d . 1 . .
H H4A 0.2529 0.7155 0.3304 0.075 Uiso calc R 1 . .
C C5 0.2557(5) 0.4185(7) 0.37875(15) 0.0461(9) Uani d . 1 . .
C C6 0.1417(6) 0.2101(8) 0.38927(16) 0.0517(10) Uani d . 1 . .
H H6A 0.1882 0.1006 0.4158 0.062 Uiso calc R 1 . .
C C7 -0.0345(6) 0.1624(8) 0.36199(17) 0.0552(11) Uani d . 1 . .
H H7A -0.1077 0.0241 0.3705 0.066 Uiso calc R 1 . .
C C8 0.4431(6) 0.4777(7) 0.40817(15) 0.0484(10) Uani d . 1 . .
H H8A 0.4839 0.6407 0.4056 0.058 Uiso calc R 1 . .
C C9 0.5639(5) 0.3336(7) 0.43806(16) 0.0479(9) Uani d . 1 . .
C C10 0.7504(5) 0.4146(8) 0.46618(16) 0.0483(10) Uani d . 1 . .

loop_
_atom_site_aniso_label
_atom_site_aniso_U_11
_atom_site_aniso_U_22
_atom_site_aniso_U_33
_atom_site_aniso_U_12
_atom_site_aniso_U_13
_atom_site_aniso_U_23
O1 0.0498(16) 0.078(2) 0.074(2) -0.0062(16) -0.0308(15) 0.0012(17)
C1 0.057(2) 0.077(3) 0.084(3) -0.006(3) -0.019(2) -0.015(3)
O2 0.0473(15) 0.0473(17) 0.090(2) -0.0052(13) -0.0239(15) 0.0071(16)
C2 0.0456(19) 0.051(2) 0.055(2) 0.0079(19) -0.0146(18) -0.0052(19)
O3 0.0499(16) 0.0494(17) 0.085(2) -0.0063(14) -0.0251(15) 0.0020(15)
C3 0.053(2) 0.070(3) 0.065(3) 0.008(2) -0.027(2) 0.008(2)
O4 0.0408(14) 0.0575(18) 0.0655(17) -0.0033(14) -0.0187(13) 0.0021(15)
C4 0.056(2) 0.054(3) 0.075(3) -0.002(2) -0.013(2) 0.008(2)
C5 0.0430(19) 0.0406(19) 0.052(2) 0.0067(18) -0.0200(17) -0.0055(18)
C6 0.049(2) 0.052(2) 0.051(2) 0.0037(19) -0.0200(17) 0.0046(19)
C7 0.045(2) 0.052(2) 0.066(3) -0.004(2) -0.0200(19) -0.002(2)
C8 0.044(2) 0.044(2) 0.055(2) -0.0037(18) -0.0130(18) -0.0002(18)
C9 0.0402(19) 0.046(2) 0.056(2) -0.0004(18) -0.0125(17) -0.0007(18)
C10 0.0343(17) 0.049(2) 0.060(2) 0.0007(18) -0.0080(17) 0.000(2)

loop_
_atom_type_symbol
_atom_type_description
_atom_type_scat_dispersion_real
_atom_type_scat_dispersion_imag
_atom_type_scat_source
C C 0.0033 0.0016 'International Tables Vol C Tables 4.2.6.8 and 6.1.1.4'
H H 0.0000 0.0000 'International Tables Vol C Tables 4.2.6.8 and 6.1.1.4'
O O 0.0106 0.0060 'International Tables Vol C Tables 4.2.6.8 and 6.1.1.4'

loop_
_geom_angle_atom_site_label_1
_geom_angle_atom_site_label_2
_geom_angle_atom_site_label_3
_geom_angle_site_symmetry_1
_geom_angle_site_symmetry_3
_geom_angle
_geom_angle_publ_flag
C2 O1 C1 . . 117.8(3) ?
O1 C1 H1A . . 109.5 ?
O1 C1 H1B . . 109.5 ?
H1A C1 H1B . . 109.5 ?
O1 C1 H1C . . 109.5 ?
H1A C1 H1C . . 109.5 ?
H1B C1 H1C . . 109.5 ?
C9 O2 H2A . . 107.7 ?
O1 C2 C7 . . 125.8(4) ?
O1 C2 C3 . . 115.4(4) ?
C7 C2 C3 . . 118.8(4) ?
C10 O3 H3B . . 108.4 ?
C4 C3 C2 . . 120.5(4) ?
C4 C3 H3A . . 119.8 ?
C2 C3 H3A . . 119.8 ?
C3 C4 C5 . . 121.4(4) ?
C3 C4 H4A . . 119.3 ?
C5 C4 H4A . . 119.3 ?
C4 C5 C6 . . 116.9(3) ?
C4 C5 C8 . . 119.7(4) ?
C6 C5 C8 . . 123.5(3) ?
C7 C6 C5 . . 122.2(4) ?
C7 C6 H6A . . 118.9 ?
C5 C6 H6A . . 118.9 ?
C6 C7 C2 . . 120.2(4) ?
C6 C7 H7A . . 119.9 ?
C2 C7 H7A . . 119.9 ?
C9 C8 C5 . . 129.7(4) ?
C9 C8 H8A . . 115.2 ?
C5 C8 H8A . . 115.2 ?
C8 C9 O2 . . 121.9(3) ?
C8 C9 C10 . . 124.9(4) ?
O2 C9 C10 . . 113.2(3) ?
O4 C10 O3 . . 124.4(3) ?
O4 C10 C9 . . 119.2(4) ?
O3 C10 C9 . . 116.3(3) ?

loop_
_geom_bond_atom_site_label_1
_geom_bond_atom_site_label_2
_geom_bond_site_symmetry_2
_geom_bond_distance
_geom_bond_publ_flag
O1 C2 . 1.368(5) ?
O1 C1 . 1.415(6) ?
C1 H1A . 0.9600 ?
C1 H1B . 0.9600 ?
C1 H1C . 0.9600 ?
O2 C9 . 1.360(5) ?
O2 H2A . 0.8500 ?
C2 C7 . 1.381(6) ?
C2 C3 . 1.391(6) ?
O3 C10 . 1.310(5) ?
O3 H3B . 0.8499 ?
C3 C4 . 1.372(6) ?
C3 H3A . 0.9300 ?
O4 C10 . 1.225(4) ?
C4 C5 . 1.387(6) ?
C4 H4A . 0.9300 ?
C5 C6 . 1.401(6) ?
C5 C8 . 1.460(5) ?
C6 C7 . 1.360(5) ?
C6 H6A . 0.9300 ?
C7 H7A . 0.9300 ?
C8 C9 . 1.327(5) ?
C8 H8A . 0.9300 ?
C9 C10 . 1.472(5) ?

loop_
_geom_hbond_atom_site_label_D
_geom_hbond_atom_site_label_H
_geom_hbond_atom_site_label_A
_geom_hbond_site_symmetry_A
_geom_hbond_distance_DH
_geom_hbond_distance_HA
_geom_hbond_distance_DA
_geom_hbond_angle_DHA
C6 H6A O2 . 0.93 2.33 2.931(5) 121.7
C8 H8A O3 . 0.93 2.46 2.813(5) 102.9
O2 H2A O3 1_545 0.85 2.38 3.073(4) 138.7
O3 H3B O4 3_766 0.85 1.78 2.626(4) 176.9

loop_
_geom_torsion_atom_site_label_1
_geom_torsion_atom_site_label_2
_geom_torsion_atom_site_label_3
_geom_torsion_atom_site_label_4
_geom_torsion_site_symmetry_1
_geom_torsion_site_symmetry_2
_geom_torsion_site_symmetry_3
_geom_torsion_site_symmetry_4
_geom_torsion
_geom_torsion_publ_flag
C1 O1 C2 C7 . . . . -4.2(6) ?
C1 O1 C2 C3 . . . . 176.1(4) ?
O1 C2 C3 C4 . . . . 178.8(4) ?
C7 C2 C3 C4 . . . . -0.9(7) ?
C2 C3 C4 C5 . . . . 1.4(7) ?
C3 C4 C5 C6 . . . . -0.5(7) ?
C3 C4 C5 C8 . . . . -180.0(4) ?
C4 C5 C6 C7 . . . . -0.9(6) ?
C8 C5 C6 C7 . . . . 178.5(4) ?
C5 C6 C7 C2 . . . . 1.4(7) ?
O1 C2 C7 C6 . . . . 179.9(4) ?
C3 C2 C7 C6 . . . . -0.4(6) ?
C4 C5 C8 C9 . . . . -161.8(4) ?
C6 C5 C8 C9 . . . . 18.8(7) ?
C5 C8 C9 O2 . . . . -1.9(7) ?
C5 C8 C9 C10 . . . . -179.8(4) ?
C8 C9 C10 O4 . . . . 179.8(4) ?
O2 C9 C10 O4 . . . . 1.8(5) ?
C8 C9 C10 O3 . . . . -1.2(6) ?
O2 C9 C10 O3 . . . . -179.3(4) ?

loop_
_cod_related_entry_id
_cod_related_entry_database
_cod_related_entry_code
1 ChemSpider 8759324
